data_4108026
loop_
_publ_author_name
'Guillermo M\'inguez Espallargas'
'Lee Brammer'
'David R. Allan'
'Colin R. Pulham'
'Neil Robertson'
'John E. Warren'

_publ_section_title
;
 Noncovalent Interactions under Extreme Conditions: High-Pressure and
 Low-Temperature Diffraction Studies of the Isostructural Metal-Organic
 Networks (4-Chloropyridinium)2[CoX4] (X = Cl, Br)
;
_journal_name_full 'Journal of the American Chemical Society'
_journal_page_first 9058
_journal_page_last 9071
_journal_paper_doi 10.1021/ja8010868
_journal_volume 130
_journal_year 2008
_chemical_formula_moiety '2(C5 H5 Cl N), Cl4 Co'
_chemical_formula_sum 'C10 H10 Cl6 Co N2'
_chemical_formula_weight 429.83
_chemical_name_systematic
; 
 ? 
;
_space_group_IT_number 15
_symmetry_cell_setting monoclinic
_symmetry_space_group_name_Hall '-C 2yc'
_symmetry_space_group_name_H-M 'C 1 2/c 1'
_atom_sites_solution_hydrogens geom
_atom_sites_solution_primary direct
_atom_sites_solution_secondary difmap
_audit_creation_method SHELXL-97
_cell_angle_alpha 90.00
_cell_angle_beta 100.547(3)
_cell_angle_gamma 90.00
_cell_formula_units_Z 4
_cell_length_a 16.4821(9)
_cell_length_b 7.2348(4)
_cell_length_c 13.6784(8)
_cell_measurement_reflns_used 6162
_cell_measurement_temperature 90(2)
_cell_measurement_theta_max 30.58
_cell_measurement_theta_min 2.51
_cell_volume 1603.52(16)
_computing_cell_refinement 'Bruker SMART'
_computing_data_collection 'Bruker SMART'
_computing_data_reduction 'Bruker SAINT'
_computing_molecular_graphics 'Bruker SHELXTL'
_computing_publication_material 'Bruker SHELXTL'
_computing_structure_refinement 'SHELXL-97 (Sheldrick, 1997)'
_computing_structure_solution 'SHELXS-97 (Sheldrick, 1990)'
_diffrn_ambient_temperature 90(2)
_diffrn_measured_fraction_theta_full 0.996
_diffrn_measured_fraction_theta_max 0.996
_diffrn_measurement_device_type 'CCD area detector'
_diffrn_measurement_method 'phi and omega scans'
_diffrn_radiation_monochromator graphite
_diffrn_radiation_source 'fine-focus sealed tube'
_diffrn_radiation_type MoK\a
_diffrn_radiation_wavelength 0.71073
_diffrn_reflns_av_R_equivalents 0.0240
_diffrn_reflns_av_sigmaI/netI 0.0194
_diffrn_reflns_limit_h_max 23
_diffrn_reflns_limit_h_min -23
_diffrn_reflns_limit_k_max 10
_diffrn_reflns_limit_k_min -10
_diffrn_reflns_limit_l_max 19
_diffrn_reflns_limit_l_min -19
_diffrn_reflns_number 12615
_diffrn_reflns_theta_full 30.61
_diffrn_reflns_theta_max 30.61
_diffrn_reflns_theta_min 2.51
_exptl_absorpt_coefficient_mu 2.055
_exptl_absorpt_correction_T_max 0.8209
_exptl_absorpt_correction_T_min 0.6962
_exptl_absorpt_correction_type multi-scan
_exptl_absorpt_process_details sadabs
_exptl_crystal_colour blue
_exptl_crystal_density_diffrn 1.780
_exptl_crystal_description block
_exptl_crystal_F_000 852
_exptl_crystal_size_max 0.19
_exptl_crystal_size_mid 0.16
_exptl_crystal_size_min 0.10
_refine_diff_density_max 0.488
_refine_diff_density_min -0.391
_refine_diff_density_rms 0.067
_refine_ls_extinction_method none
_refine_ls_goodness_of_fit_ref 1.482
_refine_ls_hydrogen_treatment constr
_refine_ls_matrix_type full
_refine_ls_number_parameters 87
_refine_ls_number_reflns 2468
_refine_ls_number_restraints 0
_refine_ls_restrained_S_all 1.482
_refine_ls_R_factor_all 0.0250
_refine_ls_R_factor_gt 0.0212
_refine_ls_shift/su_max 0.001
_refine_ls_shift/su_mean 0.000
_refine_ls_structure_factor_coef Fsqd
_refine_ls_weighting_details 'calc w=1/[\s^2^(Fo^2^)+(0.0211P)^2^+0.0000P] where P=(Fo^2^+2Fc^2^)/3'
_refine_ls_weighting_scheme calc
_refine_ls_wR_factor_gt 0.0554
_refine_ls_wR_factor_ref 0.0564
_reflns_number_gt 2233
_reflns_number_total 2468
_reflns_threshold_expression >2sigma(I)
_cod_data_source_file ja8010868-file002_07.cif
_cod_data_source_block ilb833m
_cod_database_code 4108026

loop_
_symmetry_equiv_pos_as_xyz
'x, y, z'
'-x, y, -z+1/2'
'x+1/2, y+1/2, z'
'-x+1/2, y+1/2, -z+1/2'
'-x, -y, -z'
'x, -y, z-1/2'
'-x+1/2, -y+1/2, -z'
'x+1/2, -y+1/2, z-1/2'

loop_
_atom_site_label
_atom_site_type_symbol
_atom_site_fract_x
_atom_site_fract_y
_atom_site_fract_z
_atom_site_U_iso_or_equiv
_atom_site_adp_type
_atom_site_occupancy
_atom_site_symmetry_multiplicity
_atom_site_calc_flag
_atom_site_refinement_flags
Co1 Co 0.5000 0.45236(3) 0.2500 0.01195(7) Uani 1 2 d S
Cl1 Cl 0.575599(17) 0.66156(4) 0.35516(2) 0.01855(8) Uani 1 1 d .
Cl2 Cl 0.408885(19) 0.27889(5) 0.31345(2) 0.01889(8) Uani 1 1 d .
N1 N 0.40346(6) 0.81431(15) 0.38609(8) 0.0158(2) Uani 1 1 d .
H1 H 0.4374 0.7696 0.3493 0.019 Uiso 1 1 calc R
C2 C 0.32923(8) 0.87487(18) 0.34087(10) 0.0162(2) Uani 1 1 d .
H2 H 0.3140 0.8687 0.2705 0.019 Uiso 1 1 calc R
C3 C 0.27499(8) 0.94617(17) 0.39684(9) 0.0142(2) Uani 1 1 d .
H3 H 0.2218 0.9881 0.3661 0.017 Uiso 1 1 calc R
C4 C 0.30009(7) 0.95503(16) 0.49921(9) 0.0125(2) Uani 1 1 d .
Cl4 Cl 0.233803(18) 1.04434(4) 0.57072(2) 0.01486(7) Uani 1 1 d .
C5 C 0.37721(7) 0.88951(18) 0.54499(10) 0.0160(2) Uani 1 1 d .
H5 H 0.3940 0.8935 0.6152 0.019 Uiso 1 1 calc R
C6 C 0.42833(8) 0.81881(18) 0.48516(10) 0.0172(3) Uani 1 1 d .
H6 H 0.4813 0.7731 0.5140 0.021 Uiso 1 1 calc R

loop_
_atom_site_aniso_label
_atom_site_aniso_U_11
_atom_site_aniso_U_22
_atom_site_aniso_U_33
_atom_site_aniso_U_23
_atom_site_aniso_U_13
_atom_site_aniso_U_12
Co1 0.01188(12) 0.01027(12) 0.01442(12) 0.000 0.00431(9) 0.000
Cl1 0.01159(13) 0.02022(16) 0.02291(17) -0.00812(13) 0.00071(11) 0.00092(11)
Cl2 0.01909(15) 0.01903(16) 0.02056(16) 0.00273(13) 0.00888(12) -0.00351(11)
N1 0.0158(5) 0.0129(5) 0.0209(5) -0.0005(4) 0.0089(4) 0.0012(4)
C2 0.0195(6) 0.0139(6) 0.0159(6) 0.0024(5) 0.0051(5) 0.0003(5)
C3 0.0143(5) 0.0125(6) 0.0158(6) 0.0020(5) 0.0028(5) 0.0009(4)
C4 0.0140(5) 0.0089(6) 0.0160(6) -0.0006(5) 0.0062(5) -0.0010(4)
Cl4 0.01641(14) 0.01392(15) 0.01564(15) -0.00118(11) 0.00662(11) 0.00066(10)
C5 0.0161(6) 0.0147(6) 0.0162(6) -0.0010(5) 0.0006(5) 0.0001(5)
C6 0.0134(5) 0.0148(6) 0.0229(7) 0.0004(5) 0.0024(5) 0.0008(4)

loop_
_atom_type_symbol
_atom_type_description
_atom_type_scat_dispersion_real
_atom_type_scat_dispersion_imag
_atom_type_scat_source
C C 0.0033 0.0016 'International Tables Vol C Tables 4.2.6.8 and 6.1.1.4'
H H 0.0000 0.0000 'International Tables Vol C Tables 4.2.6.8 and 6.1.1.4'
N N 0.0061 0.0033 'International Tables Vol C Tables 4.2.6.8 and 6.1.1.4'
Cl Cl 0.1484 0.1585 'International Tables Vol C Tables 4.2.6.8 and 6.1.1.4'
Co Co 0.3494 0.9721 'International Tables Vol C Tables 4.2.6.8 and 6.1.1.4'

loop_
_geom_angle_atom_site_label_1
_geom_angle_atom_site_label_2
_geom_angle_atom_site_label_3
_geom_angle
_geom_angle_site_symmetry_1
_geom_angle_site_symmetry_3
Cl2 Co1 Cl2 112.18(2) . 2_655
Cl2 Co1 Cl1 116.793(12) . .
Cl2 Co1 Cl1 106.608(11) 2_655 .
Cl2 Co1 Cl1 106.608(12) . 2_655
Cl2 Co1 Cl1 116.793(12) 2_655 2_655
Cl1 Co1 Cl1 97.379(19) . 2_655
C2 N1 C6 122.85(11) . .
C2 N1 H1 118.6 . .
C6 N1 H1 118.6 . .
N1 C2 C3 119.74(12) . .
N1 C2 H2 120.1 . .
C3 C2 H2 120.1 . .
C2 C3 C4 118.28(11) . .
C2 C3 H3 120.9 . .
C4 C3 H3 120.9 . .
C3 C4 C5 121.14(12) . .
C3 C4 Cl4 119.22(9) . .
C5 C4 Cl4 119.62(10) . .
C6 C5 C4 117.81(12) . .
C6 C5 H5 121.1 . .
C4 C5 H5 121.1 . .
N1 C6 C5 120.16(11) . .
N1 C6 H6 119.9 . .
C5 C6 H6 119.9 . .

loop_
_geom_bond_atom_site_label_1
_geom_bond_atom_site_label_2
_geom_bond_distance
_geom_bond_site_symmetry_2
Co1 Cl2 2.2496(3) .
Co1 Cl2 2.2496(3) 2_655
Co1 Cl1 2.2926(3) .
Co1 Cl1 2.2926(3) 2_655
N1 C2 1.3396(16) .
N1 C6 1.3424(17) .
N1 H1 0.8800 .
C2 C3 1.3791(17) .
C2 H2 0.9500 .
C3 C4 1.3870(17) .
C3 H3 0.9500 .
C4 C5 1.3932(17) .
C4 Cl4 1.7203(12) .
C5 C6 1.3761(18) .
C5 H5 0.9500 .
C6 H6 0.9500 .

loop_
_geom_torsion_atom_site_label_1
_geom_torsion_atom_site_label_2
_geom_torsion_atom_site_label_3
_geom_torsion_atom_site_label_4
_geom_torsion
C6 N1 C2 C3 0.24(19)
N1 C2 C3 C4 0.89(18)
C2 C3 C4 C5 -1.61(19)
C2 C3 C4 Cl4 179.71(9)
C3 C4 C5 C6 1.19(19)
Cl4 C4 C5 C6 179.87(10)
C2 N1 C6 C5 -0.7(2)
C4 C5 C6 N1 -0.05(19)
